data_8107625
loop_
_publ_author_name
'Feng, Yu-Quan'

_publ_section_title
;
 Crystal structure of catena-poly[bis(\m2-azido-k2
 N:N&#x2032;)-(nitrato-K2 N:N&#x2032;)-bis(1,10-phenanthroline-K2
 N:N&#x2032;)samarium(III)], C24H16N11O3Sm
;
_journal_issue 5
_journal_name_full 'Zeitschrift f\"ur Kristallographie - New Crystal Structures'
_journal_page_first 1009
_journal_page_last 1011
_journal_paper_doi 10.1515/ncrs-2023-0324
_journal_volume 238
_journal_year 2023
_chemical_formula_moiety 'C24 H16 N11 O3 Sm'
_chemical_formula_sum 'C24 H16 N11 O3 Sm'
_chemical_formula_weight 656.83
_space_group_crystal_system monoclinic
_space_group_IT_number 14
_space_group_name_Hall '-P 2ybc'
_space_group_name_H-M_alt 'P 1 21/c 1'
_atom_sites_solution_hydrogens geom
_cell_angle_alpha 90
_cell_angle_beta 95.362(13)
_cell_angle_gamma 90
_cell_formula_units_Z 4
_cell_length_a 6.748(6)
_cell_length_b 21.943(19)
_cell_length_c 16.132(14)
_cell_measurement_reflns_used 3024
_cell_measurement_temperature 296(2)
_cell_measurement_theta_max 24.20
_cell_measurement_theta_min 2.54
_cell_volume 2378(4)
_computing_cell_refinement 'SAINT v7.60A (Bruker, 2009)'
_computing_data_collection 'Bruker APEX2'
_computing_data_reduction 'SAINT v7.60A (Bruker, 2009)'
_computing_molecular_graphics 'Olex2 (Dolomanov et al., 2009)'
_computing_publication_material 'Olex2 (Dolomanov et al., 2009)'
_computing_structure_refinement 'ShelXL (Sheldrick, 2015)'
_computing_structure_solution 'SHELXS-97 (Sheldrick, 2008)'
_diffrn_ambient_temperature 296.15
_diffrn_measured_fraction_theta_full 0.984
_diffrn_measured_fraction_theta_max 0.985
_diffrn_measurement_device_type 'Bruker APEX-II CCD'
_diffrn_measurement_method '\f and \w scans'
_diffrn_radiation_monochromator graphite
_diffrn_radiation_type MoK\a
_diffrn_radiation_wavelength 0.71073
_diffrn_reflns_av_R_equivalents 0.0526
_diffrn_reflns_av_unetI/netI 0.0617
_diffrn_reflns_Laue_measured_fraction_full 0.984
_diffrn_reflns_Laue_measured_fraction_max 0.985
_diffrn_reflns_limit_h_max 8
_diffrn_reflns_limit_h_min -8
_diffrn_reflns_limit_k_max 27
_diffrn_reflns_limit_k_min -16
_diffrn_reflns_limit_l_max 19
_diffrn_reflns_limit_l_min -19
_diffrn_reflns_number 12176
_diffrn_reflns_point_group_measured_fraction_full 0.984
_diffrn_reflns_point_group_measured_fraction_max 0.985
_diffrn_reflns_theta_full 25.242
_diffrn_reflns_theta_max 25.999
_diffrn_reflns_theta_min 2.248
_diffrn_standards_number 0
_exptl_absorpt_coefficient_mu 2.523
_exptl_absorpt_correction_T_max 0.6595
_exptl_absorpt_correction_T_min 0.5600
_exptl_absorpt_correction_type multi-scan
_exptl_absorpt_process_details SADABS
_exptl_crystal_colour yellow
_exptl_crystal_colour_primary yellow
_exptl_crystal_density_diffrn 1.834
_exptl_crystal_density_meas .
_exptl_crystal_density_method 'not measured'
_exptl_crystal_description block
_exptl_crystal_F_000 1292
_exptl_crystal_size_max 0.26
_exptl_crystal_size_mid 0.22
_exptl_crystal_size_min 0.18
_refine_diff_density_max 1.427
_refine_diff_density_min -1.650
_refine_diff_density_rms 0.151
_refine_ls_extinction_coef .
_refine_ls_extinction_method none
_refine_ls_goodness_of_fit_ref 1.020
_refine_ls_hydrogen_treatment constr
_refine_ls_matrix_type full
_refine_ls_number_parameters 352
_refine_ls_number_reflns 4606
_refine_ls_number_restraints 3
_refine_ls_restrained_S_all 1.026
_refine_ls_R_factor_all 0.0701
_refine_ls_R_factor_gt 0.0446
_refine_ls_shift/su_max 0.000
_refine_ls_shift/su_mean 0.000
_refine_ls_structure_factor_coef Fsqd
_refine_ls_weighting_details 'w=1/[\s^2^(Fo^2^)+(0.0609P)^2^+0.7574P] where P=(Fo^2^+2Fc^2^)/3'
_refine_ls_weighting_scheme calc
_refine_ls_wR_factor_gt 0.1039
_refine_ls_wR_factor_ref 0.1162
_reflns_Friedel_coverage 0.000
_reflns_Friedel_fraction_full .
_reflns_Friedel_fraction_max .
_reflns_number_gt 3345
_reflns_number_total 4606
_reflns_threshold_expression 'I > 2\s(I)'
_cod_data_source_file suppl_j_ncrs-2023-0324_suppl_001.cif
_cod_data_source_block a
_cod_depositor_comments
;
The following automatic conversions were performed:

data item '_exptl_absorpt_correction_type' value 'Multi-scan' was
changed to 'multi-scan' in accordance with the built-in table derived
from the CIF Core dictionary named 'cif_core.dic' version 2.4.5 last
updated on 2014-11-21.

Automatic conversion script
Id: cif_fix_values 8738 2021-04-28 16:35:53Z antanas 
;
_cod_database_code 8107625
_shelx_space_group_comment
;
The symmetry employed for this shelxl refinement is uniquely defined
by the following loop, which should always be used as a source of
symmetry information in preference to the above space-group names.
They are only intended as comments.
;
_shelx_estimated_absorpt_t_max 0.659
_shelx_estimated_absorpt_t_min 0.560
_olex2_refinement_description
;
1. Fixed Uiso
 At 1.2 times of:
  All C(H) groups
2. Rigid bond restraints
 N11, O2, Sm1, O2
 with sigma for 1-2 distances of 0.01 and sigma for 1-3 distances of 0.01
3.a Aromatic/amide H refined with riding coordinates:
 C1(H1), C2(H2), C3(H3), C8(H8), C9(H9), C10(H10), C11(H11), C12(H12),
 C13(H13), C14(H14), C15(H15), C20(H20), C21(H21), C22(H22), C23(H23), C24(H24)
;
_olex2_submission_special_instructions 'No special instructions were received'

loop_
_space_group_symop_operation_xyz
'x, y, z'
'-x, y+1/2, -z+1/2'
'-x, -y, -z'
'x, -y-1/2, z-1/2'

loop_
_atom_site_label
_atom_site_type_symbol
_atom_site_fract_x
_atom_site_fract_y
_atom_site_fract_z
_atom_site_U_iso_or_equiv
_atom_site_adp_type
_atom_site_occupancy
_atom_site_site_symmetry_order
_atom_site_calc_flag
_atom_site_refinement_flags_posn
_atom_site_refinement_flags_adp
_atom_site_refinement_flags_occupancy
_atom_site_disorder_assembly
_atom_site_disorder_group
Sm1 Sm 0.38288(4) 0.35271(2) 0.22754(2) 0.03698(13) Uani 1 1 d . U . . .
N1 N 0.0170(9) 0.3552(2) 0.1878(5) 0.0618(18) Uani 1 1 d . . . . .
N2 N -0.1455(8) 0.3386(2) 0.1773(3) 0.0433(13) Uani 1 1 d . . . . .
N3 N -0.3083(8) 0.3206(3) 0.1663(4) 0.0561(16) Uani 1 1 d . . . . .
N4 N 0.6264(9) 0.4233(3) 0.2862(5) 0.082(3) Uani 1 1 d . . . . .
N5 N 0.6867(8) 0.4727(3) 0.2900(4) 0.0504(15) Uani 1 1 d . . . . .
N6 N 0.7521(11) 0.5206(3) 0.2922(4) 0.077(2) Uani 1 1 d . . . . .
N7 N 0.3421(7) 0.3776(2) 0.0707(3) 0.0390(12) Uani 1 1 d . . . . .
N8 N 0.2786(7) 0.4640(2) 0.1848(3) 0.0411(13) Uani 1 1 d . . . . .
N9 N 0.5910(7) 0.3041(2) 0.3563(3) 0.0430(13) Uani 1 1 d . . . . .
N10 N 0.2556(8) 0.3712(2) 0.3701(3) 0.0430(13) Uani 1 1 d . . . . .
N11 N 0.1870(9) 0.2241(3) 0.2150(4) 0.0554(16) Uani 1 1 d . U . . .
C1 C 0.3715(10) 0.3354(3) 0.0128(5) 0.0497(18) Uani 1 1 d . . . . .
H1 H 0.4075 0.2963 0.0305 0.060 Uiso 1 1 calc R . . . .
C2 C 0.3512(11) 0.3471(3) -0.0714(5) 0.059(2) Uani 1 1 d . . . . .
H2 H 0.3681 0.3160 -0.1093 0.070 Uiso 1 1 calc R . . . .
C3 C 0.3063(10) 0.4043(4) -0.0985(5) 0.058(2) Uani 1 1 d . . . . .
H3 H 0.2932 0.4128 -0.1552 0.070 Uiso 1 1 calc R . . . .
C4 C 0.2798(8) 0.4502(3) -0.0416(4) 0.0469(17) Uani 1 1 d . . . . .
C5 C 0.2945(8) 0.4349(3) 0.0436(4) 0.0395(15) Uani 1 1 d . . . . .
C6 C 0.2665(8) 0.4801(3) 0.1041(4) 0.0400(16) Uani 1 1 d . . . . .
C7 C 0.2229(8) 0.5403(3) 0.0782(5) 0.0474(18) Uani 1 1 d . . . . .
C8 C 0.2095(10) 0.5542(3) -0.0077(5) 0.060(2) Uani 1 1 d . . . . .
H8 H 0.1818 0.5941 -0.0243 0.072 Uiso 1 1 calc R . . . .
C9 C 0.2351(9) 0.5124(4) -0.0661(5) 0.058(2) Uani 1 1 d . . . . .
H9 H 0.2241 0.5232 -0.1220 0.070 Uiso 1 1 calc R . . . .
C10 C 0.1873(9) 0.5829(3) 0.1408(5) 0.057(2) Uani 1 1 d . . . . .
H10 H 0.1554 0.6230 0.1261 0.068 Uiso 1 1 calc R . . . .
C11 C 0.1991(10) 0.5662(3) 0.2208(5) 0.059(2) Uani 1 1 d . . . . .
H11 H 0.1750 0.5941 0.2621 0.070 Uiso 1 1 calc R . . . .
C12 C 0.2478(9) 0.5066(3) 0.2404(5) 0.0496(17) Uani 1 1 d . . . . .
H12 H 0.2599 0.4955 0.2963 0.060 Uiso 1 1 calc R . . . .
C13 C 0.7496(10) 0.2698(3) 0.3507(5) 0.0488(17) Uani 1 1 d . . . . .
H13 H 0.7757 0.2558 0.2984 0.059 Uiso 1 1 calc R . . . .
C14 C 0.8810(11) 0.2535(3) 0.4197(5) 0.057(2) Uani 1 1 d . . . . .
H14 H 0.9919 0.2295 0.4127 0.068 Uiso 1 1 calc R . . . .
C15 C 0.8450(11) 0.2728(3) 0.4961(5) 0.057(2) Uani 1 1 d . . . . .
H15 H 0.9312 0.2626 0.5424 0.069 Uiso 1 1 calc R . . . .
C16 C 0.6750(10) 0.3089(3) 0.5051(5) 0.0499(18) Uani 1 1 d . . . . .
C17 C 0.5529(9) 0.3228(2) 0.4338(4) 0.0401(15) Uani 1 1 d . . . . .
C18 C 0.3746(10) 0.3586(2) 0.4416(4) 0.0414(16) Uani 1 1 d . . . . .
C19 C 0.3315(12) 0.3767(3) 0.5194(5) 0.057(2) Uani 1 1 d . . . . .
C20 C 0.4610(14) 0.3635(3) 0.5926(5) 0.068(2) Uani 1 1 d . . . . .
H20 H 0.4317 0.3776 0.6444 0.082 Uiso 1 1 calc R . . . .
C21 C 0.6271(13) 0.3301(3) 0.5849(5) 0.068(2) Uani 1 1 d . . . . .
H21 H 0.7115 0.3208 0.6321 0.081 Uiso 1 1 calc R . . . .
C22 C 0.1496(12) 0.4087(3) 0.5258(5) 0.064(2) Uani 1 1 d . . . . .
H22 H 0.1125 0.4214 0.5771 0.076 Uiso 1 1 calc R . . . .
C23 C 0.0322(11) 0.4198(3) 0.4542(5) 0.059(2) Uani 1 1 d . . . . .
H23 H -0.0866 0.4410 0.4561 0.071 Uiso 1 1 calc R . . . .
C24 C 0.0885(10) 0.3999(3) 0.3791(5) 0.0522(18) Uani 1 1 d . . . . .
H24 H 0.0027 0.4073 0.3316 0.063 Uiso 1 1 calc R . . . .
O1 O 0.2780(12) 0.2533(3) 0.1568(7) 0.136(3) Uani 1 1 d . . . . .
O2 O 0.2366(14) 0.2553(3) 0.2723(6) 0.145(4) Uani 1 1 d . U . . .
O3 O 0.0806(11) 0.1839(3) 0.2084(5) 0.115(3) Uani 1 1 d . . . . .

loop_
_atom_site_aniso_label
_atom_site_aniso_U_11
_atom_site_aniso_U_22
_atom_site_aniso_U_33
_atom_site_aniso_U_23
_atom_site_aniso_U_13
_atom_site_aniso_U_12
Sm1 0.02751(19) 0.03977(19) 0.0432(2) 0.00623(14) 0.00108(14) -0.00039(12)
N1 0.029(3) 0.075(4) 0.083(5) 0.010(3) 0.011(3) -0.003(3)
N2 0.031(3) 0.057(3) 0.041(3) 0.001(2) 0.002(3) 0.010(2)
N3 0.025(3) 0.091(4) 0.052(4) -0.003(3) 0.000(3) 0.003(3)
N4 0.060(4) 0.050(4) 0.127(7) 0.025(4) -0.040(4) -0.005(3)
N5 0.049(3) 0.047(3) 0.053(4) -0.002(3) -0.008(3) 0.001(3)
N6 0.098(6) 0.054(4) 0.076(5) -0.007(3) -0.005(4) -0.021(4)
N7 0.027(3) 0.050(3) 0.040(3) 0.000(2) 0.000(2) 0.001(2)
N8 0.033(3) 0.040(3) 0.051(4) -0.001(3) 0.006(3) 0.003(2)
N9 0.043(3) 0.039(3) 0.046(4) 0.005(2) 0.002(3) 0.004(2)
N10 0.039(3) 0.042(3) 0.046(3) -0.001(2) -0.001(3) 0.007(2)
N11 0.048(4) 0.054(3) 0.063(4) -0.002(3) -0.006(3) -0.001(3)
C1 0.041(4) 0.055(4) 0.052(5) -0.004(3) -0.002(3) 0.002(3)
C2 0.048(4) 0.085(6) 0.043(5) -0.017(4) 0.008(4) 0.002(4)
C3 0.036(4) 0.102(6) 0.036(4) 0.005(4) 0.000(3) -0.011(4)
C4 0.021(3) 0.069(4) 0.050(4) 0.009(4) 0.000(3) -0.006(3)
C5 0.022(3) 0.047(3) 0.047(4) 0.009(3) -0.007(3) -0.004(2)
C6 0.016(3) 0.044(3) 0.059(5) 0.010(3) -0.001(3) -0.002(2)
C7 0.020(3) 0.043(3) 0.078(5) 0.015(3) -0.003(3) -0.004(2)
C8 0.035(4) 0.054(4) 0.087(6) 0.027(4) -0.007(4) -0.007(3)
C9 0.033(4) 0.081(5) 0.060(5) 0.035(4) 0.000(3) -0.009(3)
C10 0.038(4) 0.035(3) 0.096(7) 0.003(4) -0.006(4) -0.002(3)
C11 0.049(4) 0.043(4) 0.084(6) -0.011(4) 0.004(4) 0.003(3)
C12 0.039(4) 0.051(4) 0.058(5) -0.007(3) 0.002(3) -0.001(3)
C13 0.045(4) 0.046(4) 0.056(5) 0.007(3) 0.007(3) 0.008(3)
C14 0.048(4) 0.042(4) 0.078(6) 0.013(4) -0.007(4) 0.007(3)
C15 0.052(5) 0.055(4) 0.061(5) 0.017(4) -0.015(4) 0.001(3)
C16 0.049(4) 0.044(4) 0.054(5) 0.011(3) -0.007(3) -0.004(3)
C17 0.040(4) 0.033(3) 0.046(4) 0.005(3) -0.002(3) -0.004(2)
C18 0.048(4) 0.042(3) 0.032(4) 0.006(3) -0.003(3) -0.006(3)
C19 0.069(5) 0.049(4) 0.054(5) 0.006(3) -0.001(4) -0.001(3)
C20 0.087(7) 0.064(5) 0.051(5) 0.001(4) -0.005(5) 0.002(4)
C21 0.083(6) 0.068(5) 0.048(5) 0.004(4) -0.013(4) 0.001(4)
C22 0.075(6) 0.066(5) 0.052(5) -0.007(4) 0.023(4) 0.005(4)
C23 0.046(4) 0.061(4) 0.072(6) -0.009(4) 0.013(4) 0.008(3)
C24 0.046(4) 0.059(4) 0.051(5) -0.001(3) -0.002(4) 0.002(3)
O1 0.121(7) 0.088(5) 0.210(10) -0.019(6) 0.075(7) -0.026(4)
O2 0.183(9) 0.078(4) 0.157(8) 0.013(4) -0.081(7) -0.042(5)
O3 0.123(6) 0.068(4) 0.146(7) 0.010(4) -0.023(5) -0.050(4)

loop_
_atom_type_symbol
_atom_type_description
_atom_type_scat_dispersion_real
_atom_type_scat_dispersion_imag
_atom_type_scat_source
C C 0.0033 0.0016 'International Tables Vol C Tables 4.2.6.8 and 6.1.1.4'
H H 0.0000 0.0000 'International Tables Vol C Tables 4.2.6.8 and 6.1.1.4'
N N 0.0061 0.0033 'International Tables Vol C Tables 4.2.6.8 and 6.1.1.4'
O O 0.0106 0.0060 'International Tables Vol C Tables 4.2.6.8 and 6.1.1.4'
Sm Sm -0.1638 3.4418 'International Tables Vol C Tables 4.2.6.8 and 6.1.1.4'

loop_
_geom_angle_atom_site_label_1
_geom_angle_atom_site_label_2
_geom_angle_atom_site_label_3
_geom_angle
_geom_angle_site_symmetry_1
_geom_angle_site_symmetry_3
N1 Sm1 N7 74.4(2) . .
N1 Sm1 N8 71.11(16) . .
N1 Sm1 N9 131.0(2) . .
N1 Sm1 N10 79.6(2) . .
N1 Sm1 O1 71.0(2) . .
N1 Sm1 O2 71.5(2) . .
N3 Sm1 N1 138.6(2) 1_655 .
N3 Sm1 N7 71.75(18) 1_655 .
N3 Sm1 N8 111.96(19) 1_655 .
N3 Sm1 N9 78.06(19) 1_655 .
N3 Sm1 N10 139.86(17) 1_655 .
N3 Sm1 O1 77.7(2) 1_655 .
N3 Sm1 O2 104.0(3) 1_655 .
N4 Sm1 N1 135.7(2) . .
N4 Sm1 N3 76.7(2) . 1_655
N4 Sm1 N7 105.0(2) . .
N4 Sm1 N8 69.95(17) . .
N4 Sm1 N9 69.67(18) . .
N4 Sm1 N10 79.5(2) . .
N4 Sm1 O1 152.9(3) . .
N4 Sm1 O2 135.9(2) . .
N7 Sm1 N8 62.74(16) . .
N7 Sm1 N9 149.71(17) . .
N8 Sm1 N9 134.40(15) . .
N10 Sm1 N7 146.49(16) . .
N10 Sm1 N8 89.12(17) . .
N10 Sm1 N9 63.46(17) . .
O1 Sm1 N7 75.0(3) . .
O1 Sm1 N8 128.9(3) . .
O1 Sm1 N9 96.5(3) . .
O1 Sm1 N10 116.0(2) . .
O2 Sm1 N7 117.2(2) . .
O2 Sm1 N8 140.7(3) . .
O2 Sm1 N9 67.6(2) . .
O2 Sm1 N10 72.5(3) . .
O2 Sm1 O1 44.7(3) . .
N2 N1 Sm1 159.5(5) . .
N1 N2 N3 178.5(7) . .
N2 N3 Sm1 130.9(5) . 1_455
N5 N4 Sm1 148.6(5) . .
N6 N5 N4 177.4(9) . .
C1 N7 Sm1 121.8(4) . .
C1 N7 C5 117.4(6) . .
C5 N7 Sm1 120.8(4) . .
C6 N8 Sm1 119.4(4) . .
C12 N8 Sm1 122.3(4) . .
C12 N8 C6 118.1(5) . .
C13 N9 Sm1 123.8(5) . .
C13 N9 C17 117.3(6) . .
C17 N9 Sm1 118.1(4) . .
C18 N10 Sm1 120.3(4) . .
C24 N10 Sm1 122.6(4) . .
C24 N10 C18 116.5(6) . .
O2 N11 O1 99.1(7) . .
O3 N11 O1 129.5(8) . .
O3 N11 O2 131.2(10) . .
N7 C1 H1 118.3 . .
N7 C1 C2 123.4(7) . .
C2 C1 H1 118.3 . .
C1 C2 H2 120.3 . .
C3 C2 C1 119.3(7) . .
C3 C2 H2 120.3 . .
C2 C3 H3 120.0 . .
C2 C3 C4 119.9(7) . .
C4 C3 H3 120.0 . .
C3 C4 C5 118.1(6) . .
C3 C4 C9 122.8(7) . .
C5 C4 C9 119.1(7) . .
N7 C5 C4 121.8(6) . .
N7 C5 C6 117.9(6) . .
C4 C5 C6 120.3(6) . .
N8 C6 C5 119.0(5) . .
N8 C6 C7 121.8(6) . .
C7 C6 C5 119.3(6) . .
C6 C7 C8 119.1(7) . .
C6 C7 C10 117.0(7) . .
C8 C7 C10 123.8(6) . .
C7 C8 H8 118.6 . .
C9 C8 C7 122.7(7) . .
C9 C8 H8 118.6 . .
C4 C9 H9 120.2 . .
C8 C9 C4 119.5(7) . .
C8 C9 H9 120.2 . .
C7 C10 H10 119.7 . .
C11 C10 C7 120.6(6) . .
C11 C10 H10 119.7 . .
C10 C11 H11 120.9 . .
C10 C11 C12 118.2(7) . .
C12 C11 H11 120.9 . .
N8 C12 C11 124.3(7) . .
N8 C12 H12 117.9 . .
C11 C12 H12 117.9 . .
N9 C13 H13 118.4 . .
N9 C13 C14 123.3(7) . .
C14 C13 H13 118.4 . .
C13 C14 H14 120.3 . .
C15 C14 C13 119.4(7) . .
C15 C14 H14 120.3 . .
C14 C15 H15 120.4 . .
C14 C15 C16 119.2(6) . .
C16 C15 H15 120.4 . .
C15 C16 C21 121.8(7) . .
C17 C16 C15 117.6(7) . .
C17 C16 C21 120.5(7) . .
N9 C17 C16 123.2(6) . .
N9 C17 C18 118.1(5) . .
C16 C17 C18 118.7(7) . .
N10 C18 C17 117.4(6) . .
N10 C18 C19 123.7(6) . .
C19 C18 C17 118.9(6) . .
C18 C19 C20 122.1(7) . .
C18 C19 C22 117.8(7) . .
C22 C19 C20 120.2(8) . .
C19 C20 H20 120.7 . .
C21 C20 C19 118.7(8) . .
C21 C20 H20 120.7 . .
C16 C21 H21 119.5 . .
C20 C21 C16 121.1(7) . .
C20 C21 H21 119.5 . .
C19 C22 H22 121.2 . .
C23 C22 C19 117.6(8) . .
C23 C22 H22 121.2 . .
C22 C23 H23 119.9 . .
C22 C23 C24 120.3(7) . .
C24 C23 H23 119.9 . .
N10 C24 C23 124.2(6) . .
N10 C24 H24 117.9 . .
C23 C24 H24 117.9 . .
N11 O1 Sm1 103.0(6) . .
N11 O2 Sm1 111.3(7) . .

loop_
_geom_bond_atom_site_label_1
_geom_bond_atom_site_label_2
_geom_bond_distance
_geom_bond_site_symmetry_2
Sm1 N1 2.492(6) .
Sm1 N3 2.490(6) 1_655
Sm1 N4 2.389(6) .
Sm1 N7 2.578(6) .
Sm1 N8 2.616(5) .
Sm1 N9 2.623(5) .
Sm1 N10 2.562(6) .
Sm1 O1 2.531(8) .
Sm1 O2 2.490(7) .
N1 N2 1.153(7) .
N2 N3 1.165(7) .
N3 Sm1 2.490(6) 1_455
N4 N5 1.156(8) .
N5 N6 1.141(7) .
N7 C1 1.343(8) .
N7 C5 1.361(7) .
N8 C6 1.343(8) .
N8 C12 1.324(8) .
N9 C13 1.317(8) .
N9 C17 1.363(8) .
N10 C18 1.370(8) .
N10 C24 1.312(8) .
N11 O1 1.333(10) .
N11 O2 1.173(9) .
N11 O3 1.137(7) .
C1 H1 0.9300 .
C1 C2 1.376(10) .
C2 H2 0.9300 .
C2 C3 1.356(10) .
C3 H3 0.9300 .
C3 C4 1.386(10) .
C4 C5 1.409(9) .
C4 C9 1.443(9) .
C5 C6 1.417(9) .
C6 C7 1.407(8) .
C7 C8 1.413(10) .
C7 C10 1.413(10) .
C8 H8 0.9300 .
C8 C9 1.338(11) .
C9 H9 0.9300 .
C10 H10 0.9300 .
C10 C11 1.337(10) .
C11 H11 0.9300 .
C11 C12 1.380(9) .
C12 H12 0.9300 .
C13 H13 0.9300 .
C13 C14 1.403(9) .
C14 H14 0.9300 .
C14 C15 1.348(11) .
C15 H15 0.9300 .
C15 C16 1.412(10) .
C16 C17 1.385(8) .
C16 C21 1.433(11) .
C17 C18 1.453(9) .
C18 C19 1.372(10) .
C19 C20 1.431(10) .
C19 C22 1.426(10) .
C20 H20 0.9300 .
C20 C21 1.355(12) .
C21 H21 0.9300 .
C22 H22 0.9300 .
C22 C23 1.360(10) .
C23 H23 0.9300 .
C23 C24 1.375(10) .
C24 H24 0.9300 .
